data_4109390
loop_
_publ_author_name
'Chao Liu'
'Dong-Mei Shen'
'Qing-Yun Chen'

_publ_section_title
;
 Synthesis and Reactions of 20 \p-Electron
 \b-Tetrakis(trifluoromethyl)-meso-tetraphenylporphyrins
;
_journal_name_full 'Journal of the American Chemical Society'
_journal_page_first 5814
_journal_page_last 5815
_journal_paper_doi 10.1021/ja070855c
_journal_volume 129
_journal_year 2007
_chemical_formula_sum 'C52 H36 Cl2 F12 N4 O'
_chemical_formula_weight 1031.75
_chemical_name_systematic
; 
 ? 
;
_space_group_IT_number 14
_symmetry_cell_setting monoclinic
_symmetry_space_group_name_Hall '-P 2ybc'
_symmetry_space_group_name_H-M 'P 1 21/c 1'
_atom_sites_solution_hydrogens geom
_atom_sites_solution_primary direct
_atom_sites_solution_secondary difmap
_audit_creation_method SHELXL-97
_cell_angle_alpha 90.00
_cell_angle_beta 107.201(5)
_cell_angle_gamma 90.00
_cell_formula_units_Z 4
_cell_length_a 15.678(3)
_cell_length_b 14.800(3)
_cell_length_c 21.393(4)
_cell_measurement_reflns_used 1010
_cell_measurement_temperature 293(2)
_cell_measurement_theta_max 42.476
_cell_measurement_theta_min 4.844
_cell_volume 4741.9(16)
_computing_cell_refinement 'Bruker SMART'
_computing_data_collection 'Bruker SMART'
_computing_data_reduction 'Bruker SHELXTL'
_computing_molecular_graphics 'Bruker SHELXTL'
_computing_publication_material 'Bruker SHELXTL'
_computing_structure_refinement 'SHELXL-97 (Sheldrick, 1997)'
_computing_structure_solution 'SHELXS-97 (Sheldrick, 1990)'
_diffrn_ambient_temperature 293(2)
_diffrn_measured_fraction_theta_full 0.999
_diffrn_measured_fraction_theta_max 0.999
_diffrn_measurement_device_type 'CCD area detector'
_diffrn_measurement_method 'phi and omega scans'
_diffrn_radiation_monochromator graphite
_diffrn_radiation_source 'fine-focus sealed tube'
_diffrn_radiation_type MoK\a
_diffrn_radiation_wavelength 0.71073
_diffrn_reflns_av_R_equivalents 0.1508
_diffrn_reflns_av_sigmaI/netI 0.2343
_diffrn_reflns_limit_h_max 18
_diffrn_reflns_limit_h_min -12
_diffrn_reflns_limit_k_max 17
_diffrn_reflns_limit_k_min -17
_diffrn_reflns_limit_l_max 23
_diffrn_reflns_limit_l_min -25
_diffrn_reflns_number 24524
_diffrn_reflns_theta_full 25.50
_diffrn_reflns_theta_max 25.50
_diffrn_reflns_theta_min 1.36
_exptl_absorpt_coefficient_mu 0.228
_exptl_absorpt_correction_T_max 1.00000
_exptl_absorpt_correction_T_min 0.64756
_exptl_absorpt_correction_type empirical
_exptl_crystal_density_diffrn 1.445
_exptl_crystal_F_000 2104
_exptl_crystal_size_max 0.323
_exptl_crystal_size_mid 0.145
_exptl_crystal_size_min 0.060
_refine_diff_density_max 0.612
_refine_diff_density_min -0.442
_refine_diff_density_rms 0.081
_refine_ls_extinction_method none
_refine_ls_goodness_of_fit_ref 0.846
_refine_ls_hydrogen_treatment constr
_refine_ls_matrix_type full
_refine_ls_number_parameters 635
_refine_ls_number_reflns 8796
_refine_ls_number_restraints 3
_refine_ls_restrained_S_all 0.857
_refine_ls_R_factor_all 0.2682
_refine_ls_R_factor_gt 0.0993
_refine_ls_shift/su_max 0.006
_refine_ls_shift/su_mean 0.000
_refine_ls_structure_factor_coef Fsqd
_refine_ls_weighting_details 'calc w=1/[\s^2^(Fo^2^)+(0.1238P)^2^+0.0000P] where P=(Fo^2^+2Fc^2^)/3'
_refine_ls_weighting_scheme calc
_refine_ls_wR_factor_gt 0.2409
_refine_ls_wR_factor_ref 0.3135
_reflns_number_gt 3426
_reflns_number_total 8796
_reflns_threshold_expression >2sigma(I)
_cod_data_source_file ja070855csi20070206_123946.cif
_cod_data_source_block cd26369
_cod_original_cell_volume 4741.8(15)
_cod_database_code 4109390

loop_
_symmetry_equiv_pos_as_xyz
'x, y, z'
'-x, y+1/2, -z+1/2'
'-x, -y, -z'
'x, -y-1/2, z-1/2'

loop_
_atom_site_label
_atom_site_type_symbol
_atom_site_fract_x
_atom_site_fract_y
_atom_site_fract_z
_atom_site_U_iso_or_equiv
_atom_site_adp_type
_atom_site_occupancy
_atom_site_symmetry_multiplicity
_atom_site_calc_flag
_atom_site_refinement_flags
Cl1 Cl 0.7537(4) 0.7128(6) 0.4565(3) 0.341(5) Uani 0.90 1 d PD
Cl2 Cl 0.6062(5) 0.6632(5) 0.3712(4) 0.327(4) Uani 0.90 1 d PD
F1 F 0.5031(4) 0.3283(3) -0.0446(3) 0.111(2) Uani 1 1 d .
F2 F 0.4621(4) 0.3712(5) 0.0347(3) 0.166(3) Uani 1 1 d .
F3 F 0.5726(5) 0.4256(4) 0.0180(3) 0.146(3) Uani 1 1 d .
F4 F 0.6058(5) 0.4322(4) 0.1537(3) 0.127(2) Uani 1 1 d .
F5 F 0.5272(5) 0.3422(5) 0.1840(4) 0.181(4) Uani 1 1 d .
F6 F 0.6633(5) 0.3482(4) 0.2315(3) 0.157(3) Uani 1 1 d .
F7 F 1.0387(5) 0.4443(3) 0.1218(3) 0.148(3) Uani 1 1 d .
F8 F 1.0970(4) 0.3682(3) 0.2040(2) 0.118(2) Uani 1 1 d .
F9 F 1.1608(5) 0.3869(5) 0.1332(4) 0.174(4) Uani 1 1 d .
F10 F 1.0498(9) 0.4145(5) 0.0031(3) 0.143(6) Uani 0.60 1 d PD
F11 F 1.0409(7) 0.3004(6) -0.0609(4) 0.099(3) Uiso 0.60 1 d P
F12 F 0.9441(8) 0.3939(8) -0.0310(5) 0.158(4) Uiso 0.70 1 d P
F10' F 1.1004(12) 0.3442(12) -0.0153(8) 0.132(5) Uiso 0.40 1 d P
F11' F 0.9614(7) 0.3172(7) -0.0706(5) 0.141(3) Uiso 0.70 1 d P
O1 O 0.8115(4) 0.3160(4) 0.0799(2) 0.0774(17) Uani 1 1 d .
N1 N 0.6743(4) 0.1612(4) 0.0919(3) 0.0579(17) Uani 1 1 d .
H1 H 0.7041 0.1126 0.0910 0.069 Uiso 1 1 calc R
N2 N 0.8704(4) 0.1872(4) 0.1940(3) 0.0545(16) Uani 1 1 d .
H2 H 0.8530 0.2128 0.1563 0.065 Uiso 1 1 calc R
N3 N 0.9680(3) 0.1600(3) 0.0872(2) 0.0470(15) Uani 1 1 d .
H3 H 0.9452 0.1093 0.0936 0.056 Uiso 1 1 calc R
N4 N 0.7696(4) 0.1652(4) -0.0179(3) 0.0579(17) Uani 1 1 d .
H4 H 0.7862 0.1992 0.0161 0.070 Uiso 1 1 calc R
C1 C 0.6203(5) 0.2041(5) 0.0373(3) 0.055(2) Uani 1 1 d .
C2 C 0.5855(5) 0.2795(5) 0.0582(4) 0.056(2) Uani 1 1 d .
C3 C 0.6205(5) 0.2808(5) 0.1293(4) 0.057(2) Uani 1 1 d .
C4 C 0.6742(5) 0.2068(5) 0.1488(3) 0.0515(19) Uani 1 1 d .
C5 C 0.7231(5) 0.1701(5) 0.2127(3) 0.0527(19) Uani 1 1 d .
C6 C 0.8119(5) 0.1599(5) 0.2289(3) 0.0523(19) Uani 1 1 d .
C7 C 0.8712(5) 0.1158(5) 0.2874(3) 0.059(2) Uani 1 1 d .
H7 H 0.8529 0.0883 0.3203 0.071 Uiso 1 1 calc R
C8 C 0.9560(6) 0.1217(5) 0.2857(3) 0.061(2) Uani 1 1 d .
H8 H 1.0054 0.0992 0.3177 0.073 Uiso 1 1 calc R
C9 C 0.9592(5) 0.1685(4) 0.2267(3) 0.0466(18) Uani 1 1 d .
C10 C 1.0285(5) 0.1881(4) 0.2049(3) 0.0460(18) Uani 1 1 d .
C11 C 1.0148(4) 0.2157(4) 0.1363(3) 0.0458(17) Uani 1 1 d .
C12 C 1.0408(5) 0.2887(4) 0.1069(3) 0.0492(18) Uani 1 1 d .
C13 C 1.0064(5) 0.2742(5) 0.0389(3) 0.054(2) Uani 1 1 d .
C14 C 0.9616(5) 0.1944(4) 0.0261(3) 0.0485(18) Uani 1 1 d .
C15 C 0.9172(5) 0.1444(4) -0.0339(3) 0.0477(18) Uani 1 1 d .
C16 C 0.8284(5) 0.1302(5) -0.0502(3) 0.0532(19) Uani 1 1 d .
C17 C 0.7692(5) 0.0741(5) -0.1014(3) 0.065(2) Uani 1 1 d .
H17 H 0.7880 0.0396 -0.1312 0.078 Uiso 1 1 calc R
C18 C 0.6844(5) 0.0788(5) -0.0999(3) 0.065(2) Uani 1 1 d .
H18 H 0.6359 0.0488 -0.1279 0.078 Uiso 1 1 calc R
C19 C 0.6815(5) 0.1389(5) -0.0470(3) 0.061(2) Uani 1 1 d .
C20 C 0.6093(5) 0.1624(5) -0.0275(3) 0.057(2) Uani 1 1 d .
C21 C 0.5304(7) 0.3483(6) 0.0181(5) 0.083(3) Uani 1 1 d .
C22 C 0.6041(7) 0.3489(6) 0.1748(5) 0.081(3) Uani 1 1 d .
C23 C 0.6699(5) 0.1439(5) 0.2565(4) 0.059(2) Uani 1 1 d .
C24 C 0.5958(7) 0.0921(6) 0.2334(5) 0.092(3) Uani 1 1 d .
H24 H 0.5779 0.0771 0.1892 0.110 Uiso 1 1 calc R
C25 C 0.5451(7) 0.0600(7) 0.2727(5) 0.111(4) Uani 1 1 d .
H25 H 0.4952 0.0237 0.2555 0.133 Uiso 1 1 calc R
C26 C 0.5718(8) 0.0842(8) 0.3373(5) 0.113(4) Uani 1 1 d .
H26 H 0.5401 0.0630 0.3648 0.136 Uiso 1 1 calc R
C27 C 0.6431(8) 0.1382(7) 0.3621(5) 0.098(3) Uani 1 1 d .
H27 H 0.6578 0.1566 0.4055 0.117 Uiso 1 1 calc R
C28 C 0.6944(6) 0.1662(6) 0.3230(4) 0.078(3) Uani 1 1 d .
H28 H 0.7457 0.2001 0.3412 0.094 Uiso 1 1 calc R
C29 C 1.1216(5) 0.1758(5) 0.2460(3) 0.058(2) Uani 1 1 d .
C30 C 1.1522(6) 0.2014(5) 0.3121(4) 0.076(3) Uani 1 1 d .
H30 H 1.1125 0.2290 0.3310 0.092 Uiso 1 1 calc R
C31 C 1.2374(8) 0.1872(7) 0.3493(5) 0.103(4) Uani 1 1 d .
H31 H 1.2550 0.2050 0.3929 0.124 Uiso 1 1 calc R
C32 C 1.2994(7) 0.1460(8) 0.3229(7) 0.115(4) Uani 1 1 d .
H32 H 1.3578 0.1359 0.3485 0.138 Uiso 1 1 calc R
C33 C 1.2718(6) 0.1210(7) 0.2583(6) 0.105(3) Uani 1 1 d .
H33 H 1.3115 0.0937 0.2393 0.126 Uiso 1 1 calc R
C34 C 1.1869(6) 0.1364(5) 0.2227(4) 0.071(2) Uani 1 1 d .
H34 H 1.1703 0.1193 0.1789 0.085 Uiso 1 1 calc R
C35 C 1.0859(7) 0.3697(5) 0.1405(4) 0.073(2) Uani 1 1 d .
C36 C 1.0162(7) 0.3416(8) -0.0129(4) 0.103(4) Uani 1 1 d D
C37 C 0.9749(5) 0.1101(5) -0.0720(3) 0.0506(19) Uani 1 1 d .
C38 C 1.0598(5) 0.0795(4) -0.0404(4) 0.055(2) Uani 1 1 d .
H38 H 1.0797 0.0784 0.0051 0.066 Uiso 1 1 calc R
C39 C 1.1157(5) 0.0502(5) -0.0756(5) 0.072(2) Uani 1 1 d .
H39 H 1.1731 0.0305 -0.0536 0.086 Uiso 1 1 calc R
C40 C 1.0872(7) 0.0501(6) -0.1423(5) 0.082(3) Uani 1 1 d .
H40 H 1.1253 0.0307 -0.1657 0.098 Uiso 1 1 calc R
C41 C 1.0044(7) 0.0778(6) -0.1742(4) 0.090(3) Uani 1 1 d .
H41 H 0.9852 0.0761 -0.2197 0.108 Uiso 1 1 calc R
C42 C 0.9462(6) 0.1095(6) -0.1406(4) 0.073(2) Uani 1 1 d .
H42 H 0.8893 0.1297 -0.1633 0.088 Uiso 1 1 calc R
C43 C 0.5181(5) 0.1387(5) -0.0674(4) 0.064(2) Uani 1 1 d .
C44 C 0.4904(6) 0.1532(6) -0.1362(4) 0.086(3) Uani 1 1 d .
H44 H 0.5292 0.1782 -0.1570 0.103 Uiso 1 1 calc R
C45 C 0.4050(8) 0.1293(8) -0.1711(5) 0.116(4) Uani 1 1 d .
H45 H 0.3872 0.1346 -0.2165 0.140 Uiso 1 1 calc R
C46 C 0.3447(8) 0.0974(8) -0.1402(9) 0.140(6) Uani 1 1 d .
H46 H 0.2866 0.0829 -0.1644 0.168 Uiso 1 1 calc R
C47 C 0.3712(8) 0.0876(7) -0.0745(7) 0.121(5) Uani 1 1 d .
H47 H 0.3306 0.0669 -0.0537 0.146 Uiso 1 1 calc R
C48 C 0.4558(6) 0.1073(6) -0.0383(5) 0.087(3) Uani 1 1 d .
H48 H 0.4722 0.0995 0.0069 0.105 Uiso 1 1 calc R
C49 C 0.7889(9) 0.4585(9) 0.0319(7) 0.198(7) Uani 1 1 d .
H49A H 0.7739 0.4255 -0.0085 0.297 Uiso 1 1 calc R
H49B H 0.8399 0.4961 0.0350 0.297 Uiso 1 1 calc R
H49C H 0.7393 0.4955 0.0334 0.297 Uiso 1 1 calc R
C50 C 0.8094(6) 0.3965(7) 0.0854(6) 0.098(3) Uani 1 1 d .
C51 C 0.8327(7) 0.4344(7) 0.1569(6) 0.136(4) Uani 1 1 d .
H51A H 0.8546 0.3863 0.1876 0.203 Uiso 1 1 calc R
H51B H 0.7801 0.4599 0.1641 0.203 Uiso 1 1 calc R
H51C H 0.8777 0.4803 0.1629 0.203 Uiso 1 1 calc R
C52 C 0.6786(10) 0.7592(11) 0.3891(8) 0.241(8) Uiso 1 1 d D
H52A H 0.7049 0.7726 0.3543 0.289 Uiso 1 1 calc R
H52B H 0.6496 0.8126 0.3995 0.289 Uiso 1 1 calc R

loop_
_atom_site_aniso_label
_atom_site_aniso_U_11
_atom_site_aniso_U_22
_atom_site_aniso_U_33
_atom_site_aniso_U_23
_atom_site_aniso_U_13
_atom_site_aniso_U_12
Cl1 0.213(6) 0.551(13) 0.242(7) 0.170(8) 0.040(5) 0.009(8)
Cl2 0.302(8) 0.308(8) 0.428(11) -0.147(8) 0.198(8) -0.061(7)
F1 0.142(5) 0.097(4) 0.074(3) 0.011(3) 0.002(3) 0.048(4)
F2 0.135(6) 0.236(8) 0.154(6) 0.098(6) 0.086(5) 0.136(6)
F3 0.147(6) 0.084(4) 0.170(6) 0.039(4) -0.010(5) 0.012(4)
F4 0.199(7) 0.067(4) 0.121(5) -0.014(3) 0.054(4) 0.022(4)
F5 0.164(7) 0.189(7) 0.249(9) -0.118(6) 0.154(7) -0.042(6)
F6 0.231(8) 0.128(5) 0.079(4) -0.041(4) -0.006(4) 0.068(5)
F7 0.219(8) 0.056(3) 0.123(5) -0.016(3) -0.017(5) -0.010(4)
F8 0.203(6) 0.083(3) 0.058(3) -0.020(3) 0.023(3) -0.061(4)
F9 0.152(6) 0.166(7) 0.234(8) -0.112(6) 0.102(6) -0.111(6)
F10 0.201(16) 0.089(4) 0.088(4) -0.016(4) 0.056(7) -0.115(7)
O1 0.090(4) 0.066(4) 0.078(4) -0.011(3) 0.026(3) -0.011(3)
N1 0.060(4) 0.048(4) 0.066(4) 0.010(3) 0.020(3) 0.025(3)
N2 0.060(4) 0.057(4) 0.048(3) 0.013(3) 0.019(3) 0.011(3)
N3 0.056(4) 0.039(3) 0.047(3) 0.002(3) 0.017(3) -0.006(3)
N4 0.053(4) 0.065(4) 0.050(4) -0.018(3) 0.006(3) 0.001(3)
C1 0.059(5) 0.048(4) 0.062(5) -0.002(4) 0.021(4) 0.001(4)
C2 0.046(5) 0.057(5) 0.063(5) 0.005(4) 0.014(4) 0.008(4)
C3 0.060(5) 0.041(4) 0.073(5) -0.003(4) 0.022(4) 0.010(4)
C4 0.054(5) 0.051(4) 0.053(5) -0.009(4) 0.021(4) 0.005(4)
C5 0.055(5) 0.054(5) 0.054(4) 0.004(4) 0.022(4) 0.000(4)
C6 0.065(5) 0.053(4) 0.041(4) 0.006(3) 0.020(4) 0.006(4)
C7 0.068(6) 0.063(5) 0.047(4) 0.013(4) 0.018(4) 0.006(4)
C8 0.076(6) 0.067(5) 0.036(4) 0.007(4) 0.011(4) 0.006(5)
C9 0.055(5) 0.043(4) 0.040(4) 0.011(3) 0.011(4) 0.012(4)
C10 0.054(5) 0.046(4) 0.033(4) -0.002(3) 0.005(4) -0.004(4)
C11 0.048(4) 0.048(4) 0.043(4) -0.003(4) 0.015(3) -0.008(4)
C12 0.059(5) 0.048(4) 0.038(4) -0.010(3) 0.011(3) -0.008(4)
C13 0.076(6) 0.054(5) 0.036(4) 0.006(4) 0.021(4) -0.005(4)
C14 0.058(5) 0.040(4) 0.048(4) 0.002(3) 0.017(4) -0.001(4)
C15 0.055(5) 0.054(4) 0.032(4) -0.007(3) 0.010(4) -0.003(4)
C16 0.058(5) 0.053(5) 0.048(4) -0.009(4) 0.015(4) 0.006(4)
C17 0.067(6) 0.068(5) 0.055(5) -0.022(4) 0.009(4) 0.001(5)
C18 0.049(5) 0.079(6) 0.063(5) -0.019(4) 0.010(4) -0.002(4)
C19 0.059(6) 0.067(5) 0.052(5) -0.013(4) 0.009(4) 0.009(4)
C20 0.060(5) 0.056(5) 0.055(5) -0.005(4) 0.017(4) 0.003(4)
C21 0.079(7) 0.068(6) 0.099(8) 0.018(6) 0.021(6) 0.024(6)
C22 0.098(8) 0.063(6) 0.089(7) -0.004(5) 0.041(6) 0.017(6)
C23 0.071(6) 0.053(5) 0.064(5) 0.001(4) 0.038(4) -0.001(4)
C24 0.104(8) 0.102(7) 0.088(7) -0.017(6) 0.056(6) -0.025(6)
C25 0.140(10) 0.107(8) 0.108(8) -0.028(7) 0.073(8) -0.050(7)
C26 0.137(10) 0.133(10) 0.103(9) -0.024(7) 0.086(8) -0.043(8)
C27 0.131(9) 0.110(8) 0.083(7) -0.003(6) 0.080(7) 0.002(7)
C28 0.090(7) 0.080(6) 0.076(6) -0.003(5) 0.043(5) 0.006(5)
C29 0.065(5) 0.049(4) 0.053(5) 0.003(4) 0.006(4) -0.007(4)
C30 0.086(7) 0.078(6) 0.048(5) -0.009(4) -0.007(5) -0.013(5)
C31 0.113(9) 0.098(8) 0.064(6) 0.011(6) -0.029(7) -0.038(7)
C32 0.059(7) 0.114(9) 0.142(11) 0.015(8) -0.016(8) -0.014(7)
C33 0.058(7) 0.130(9) 0.118(9) 0.017(8) 0.011(6) 0.016(6)
C34 0.070(6) 0.073(6) 0.061(5) 0.004(4) 0.007(5) 0.010(5)
C35 0.099(8) 0.047(5) 0.064(6) 0.003(4) 0.012(5) -0.011(5)
C36 0.092(8) 0.159(11) 0.042(5) -0.034(6) -0.007(5) 0.041(8)
C37 0.054(5) 0.052(4) 0.042(4) -0.009(3) 0.009(4) -0.003(4)
C38 0.055(5) 0.054(5) 0.061(5) -0.001(4) 0.026(4) 0.000(4)
C39 0.056(5) 0.071(6) 0.093(7) -0.001(5) 0.028(5) -0.009(5)
C40 0.091(8) 0.080(6) 0.096(8) -0.026(6) 0.061(6) -0.027(6)
C41 0.100(8) 0.111(8) 0.065(6) -0.023(5) 0.031(6) -0.015(7)
C42 0.079(6) 0.095(6) 0.051(5) -0.011(5) 0.029(5) 0.000(5)
C43 0.050(5) 0.055(5) 0.081(6) -0.012(4) 0.010(5) 0.012(4)
C44 0.070(6) 0.100(7) 0.069(6) -0.013(5) -0.010(5) 0.020(5)
C45 0.070(7) 0.131(10) 0.118(9) -0.064(8) -0.020(7) 0.032(7)
C46 0.036(7) 0.110(9) 0.242(18) -0.060(11) -0.007(10) -0.001(6)
C47 0.074(9) 0.098(8) 0.180(13) -0.036(9) 0.018(9) -0.002(7)
C48 0.064(7) 0.079(6) 0.118(8) -0.022(6) 0.026(6) -0.008(5)
C49 0.167(13) 0.154(12) 0.239(16) 0.120(12) 0.007(11) -0.033(10)
C50 0.081(7) 0.065(6) 0.136(10) 0.011(7) 0.014(6) -0.004(6)
C51 0.132(10) 0.109(9) 0.169(11) -0.069(8) 0.050(8) -0.022(7)

loop_
_atom_type_symbol
_atom_type_description
_atom_type_scat_dispersion_real
_atom_type_scat_dispersion_imag
_atom_type_scat_source
C C 0.0033 0.0016 'International Tables Vol C Tables 4.2.6.8 and 6.1.1.4'
H H 0.0000 0.0000 'International Tables Vol C Tables 4.2.6.8 and 6.1.1.4'
N N 0.0061 0.0033 'International Tables Vol C Tables 4.2.6.8 and 6.1.1.4'
O O 0.0106 0.0060 'International Tables Vol C Tables 4.2.6.8 and 6.1.1.4'
F F 0.0171 0.0103 'International Tables Vol C Tables 4.2.6.8 and 6.1.1.4'
Cl Cl 0.1484 0.1585 'International Tables Vol C Tables 4.2.6.8 and 6.1.1.4'

loop_
_geom_angle_atom_site_label_1
_geom_angle_atom_site_label_2
_geom_angle_atom_site_label_3
_geom_angle
C36 F10 F10' 60.1(8)
C36 F10 F12 53.5(7)
F10' F10 F12 108.3(10)
F11' F11 F10' 119.5(12)
F11' F11 C36 62.0(7)
F10' F11 C36 60.6(9)
C36 F12 F11' 55.9(7)
C36 F12 F10 46.7(6)
F11' F12 F10 93.8(8)
F11 F10' C36 61.2(10)
F11 F10' F10 103.6(14)
C36 F10' F10 51.5(8)
F11 F11' C36 63.3(7)
F11 F11' F12 113.9(10)
C36 F11' F12 56.0(7)
C1 N1 C4 110.9(6)
C1 N1 H1 124.5
C4 N1 H1 124.5
C9 N2 C6 113.0(6)
C9 N2 H2 123.5
C6 N2 H2 123.5
C11 N3 C14 112.2(5)
C11 N3 H3 123.9
C14 N3 H3 123.9
C19 N4 C16 112.7(6)
C19 N4 H4 123.7
C16 N4 H4 123.7
C2 C1 N1 107.6(6)
C2 C1 C20 134.1(7)
N1 C1 C20 118.3(6)
C1 C2 C21 127.3(8)
C1 C2 C3 106.7(6)
C21 C2 C3 125.9(8)
C4 C3 C2 108.4(6)
C4 C3 C22 123.8(7)
C2 C3 C22 127.8(7)
C3 C4 N1 106.4(6)
C3 C4 C5 133.5(7)
N1 C4 C5 120.1(6)
C6 C5 C4 120.2(7)
C6 C5 C23 122.9(7)
C4 C5 C23 116.9(7)
C5 C6 N2 128.5(6)
C5 C6 C7 128.1(7)
N2 C6 C7 103.4(6)
C8 C7 C6 109.3(7)
C8 C7 H7 125.4
C6 C7 H7 125.4
C7 C8 C9 110.1(7)
C7 C8 H8 125.0
C9 C8 H8 125.0
C10 C9 N2 125.4(6)
C10 C9 C8 130.4(7)
N2 C9 C8 104.2(6)
C9 C10 C29 122.0(6)
C9 C10 C11 120.9(6)
C29 C10 C11 116.9(6)
N3 C11 C12 106.7(5)
N3 C11 C10 119.0(6)
C12 C11 C10 134.4(6)
C11 C12 C13 106.2(6)
C11 C12 C35 125.7(6)
C13 C12 C35 127.7(7)
C14 C13 C12 111.0(6)
C14 C13 C36 125.1(7)
C12 C13 C36 123.9(7)
C13 C14 N3 103.9(6)
C13 C14 C15 134.3(7)
N3 C14 C15 121.7(6)
C16 C15 C14 119.5(6)
C16 C15 C37 124.0(6)
C14 C15 C37 116.5(6)
C15 C16 N4 126.4(6)
C15 C16 C17 131.2(7)
N4 C16 C17 102.4(6)
C18 C17 C16 111.3(7)
C18 C17 H17 124.3
C16 C17 H17 124.3
C17 C18 C19 108.2(7)
C17 C18 H18 125.9
C19 C18 H18 125.9
C20 C19 N4 126.5(7)
C20 C19 C18 128.1(7)
N4 C19 C18 105.3(7)
C19 C20 C43 120.9(7)
C19 C20 C1 121.1(7)
C43 C20 C1 117.7(7)
F2 C21 F1 107.3(9)
F2 C21 F3 103.5(9)
F1 C21 F3 101.8(8)
F2 C21 C2 115.4(9)
F1 C21 C2 113.8(8)
F3 C21 C2 113.5(8)
F5 C22 F6 107.6(9)
F5 C22 F4 103.9(9)
F6 C22 F4 104.4(8)
F5 C22 C3 113.8(9)
F6 C22 C3 113.4(8)
F4 C22 C3 112.8(8)
C24 C23 C28 116.9(8)
C24 C23 C5 119.9(7)
C28 C23 C5 123.1(8)
C23 C24 C25 123.3(9)
C23 C24 H24 118.3
C25 C24 H24 118.3
C26 C25 C24 117.3(10)
C26 C25 H25 121.3
C24 C25 H25 121.3
C27 C26 C25 121.5(10)
C27 C26 H26 119.2
C25 C26 H26 119.2
C26 C27 C28 120.2(10)
C26 C27 H27 119.9
C28 C27 H27 119.9
C27 C28 C23 120.6(9)
C27 C28 H28 119.7
C23 C28 H28 119.7
C34 C29 C30 113.9(7)
C34 C29 C10 122.8(7)
C30 C29 C10 123.3(8)
C31 C30 C29 122.2(9)
C31 C30 H30 118.9
C29 C30 H30 118.9
C30 C31 C32 120.9(10)
C30 C31 H31 119.6
C32 C31 H31 119.6
C33 C32 C31 118.3(10)
C33 C32 H32 120.8
C31 C32 H32 120.8
C34 C33 C32 119.3(11)
C34 C33 H33 120.3
C32 C33 H33 120.3
C33 C34 C29 125.4(8)
C33 C34 H34 117.3
C29 C34 H34 117.3
F9 C35 F8 106.7(8)
F9 C35 F7 104.7(8)
F8 C35 F7 102.6(8)
F9 C35 C12 115.9(9)
F8 C35 C12 112.9(7)
F7 C35 C12 112.9(7)
F10 C36 F11' 128.1(11)
F10 C36 F12 79.8(10)
F11' C36 F12 68.1(7)
F10 C36 F10' 68.4(11)
F11' C36 F10' 110.4(11)
F12 C36 F10' 137.4(13)
F10 C36 F11 115.1(11)
F11' C36 F11 54.7(6)
F12 C36 F11 117.0(9)
F10' C36 F11 58.3(9)
F10 C36 C13 120.4(7)
F11' C36 C13 108.5(9)
F12 C36 C13 109.3(10)
F10' C36 C13 111.0(10)
F11 C36 C13 111.7(9)
C38 C37 C42 118.4(7)
C38 C37 C15 120.2(6)
C42 C37 C15 121.4(7)
C37 C38 C39 120.8(7)
C37 C38 H38 119.6
C39 C38 H38 119.6
C40 C39 C38 120.4(8)
C40 C39 H39 119.8
C38 C39 H39 119.8
C41 C40 C39 120.0(9)
C41 C40 H40 120.0
C39 C40 H40 120.0
C40 C41 C42 121.4(9)
C40 C41 H41 119.3
C42 C41 H41 119.3
C41 C42 C37 118.9(8)
C41 C42 H42 120.5
C37 C42 H42 120.5
C48 C43 C44 118.4(8)
C48 C43 C20 120.9(8)
C44 C43 C20 120.6(8)
C45 C44 C43 118.4(10)
C45 C44 H44 120.8
C43 C44 H44 120.8
C44 C45 C46 121.3(12)
C44 C45 H45 119.3
C46 C45 H45 119.3
C47 C46 C45 119.3(12)
C47 C46 H46 120.3
C45 C46 H46 120.3
C46 C47 C48 121.4(14)
C46 C47 H47 119.3
C48 C47 H47 119.3
C47 C48 C43 121.1(11)
C47 C48 H48 119.5
C43 C48 H48 119.5
C50 C49 H49A 109.5
C50 C49 H49B 109.5
H49A C49 H49B 109.5
C50 C49 H49C 109.5
H49A C49 H49C 109.5
H49B C49 H49C 109.5
O1 C50 C49 124.5(12)
O1 C50 C51 116.5(9)
C49 C50 C51 119.0(11)
C50 C51 H51A 109.5
C50 C51 H51B 109.5
H51A C51 H51B 109.5
C50 C51 H51C 109.5
H51A C51 H51C 109.5
H51B C51 H51C 109.5
Cl1 C52 Cl2 95.5(8)
Cl1 C52 H52A 112.6
Cl2 C52 H52A 112.6
Cl1 C52 H52B 112.6
Cl2 C52 H52B 112.6
H52A C52 H52B 110.1

loop_
_geom_bond_atom_site_label_1
_geom_bond_atom_site_label_2
_geom_bond_distance
Cl1 C52 1.713(13)
Cl2 C52 1.789(13)
F1 C21 1.316(10)
F2 C21 1.269(10)
F3 C21 1.322(10)
F4 C22 1.315(9)
F5 C22 1.282(10)
F6 C22 1.291(10)
F7 C35 1.323(9)
F8 C35 1.317(9)
F9 C35 1.256(10)
F10 C36 1.205(11)
F10 F10' 1.432(18)
F10 F12 1.630(14)
F11 F11' 1.227(11)
F11 F10' 1.305(18)
F11 C36 1.344(12)
F12 C36 1.330(13)
F12 F11' 1.488(13)
F10' C36 1.336(18)
F11' C36 1.328(11)
O1 C50 1.197(10)
N1 C1 1.379(8)
N1 C4 1.392(8)
N1 H1 0.8600
N2 C9 1.389(8)
N2 C6 1.402(8)
N2 H2 0.8600
N3 C11 1.367(7)
N3 C14 1.379(8)
N3 H3 0.8600
N4 C19 1.392(9)
N4 C16 1.405(8)
N4 H4 0.8600
C1 C2 1.374(9)
C1 C20 1.481(9)
C2 C21 1.443(10)
C2 C3 1.456(9)
C3 C4 1.369(9)
C3 C22 1.476(10)
C4 C5 1.459(9)
C5 C6 1.340(9)
C5 C23 1.480(9)
C6 C7 1.472(9)
C7 C8 1.342(9)
C7 H7 0.9300
C8 C9 1.455(9)
C8 H8 0.9300
C9 C10 1.333(9)
C10 C29 1.476(9)
C10 C11 1.477(9)
C11 C12 1.372(8)
C12 C13 1.410(8)
C12 C35 1.467(10)
C13 C14 1.360(9)
C13 C36 1.533(11)
C14 C15 1.466(8)
C15 C16 1.348(9)
C15 C37 1.476(9)
C16 C17 1.467(9)
C17 C18 1.342(9)
C17 H17 0.9300
C18 C19 1.449(9)
C18 H18 0.9300
C19 C20 1.361(10)
C20 C43 1.474(10)
C23 C24 1.357(10)
C23 C28 1.399(10)
C24 C25 1.399(12)
C24 H24 0.9300
C25 C26 1.369(12)
C25 H25 0.9300
C26 C27 1.348(12)
C26 H26 0.9300
C27 C28 1.383(11)
C27 H27 0.9300
C28 H28 0.9300
C29 C34 1.392(10)
C29 C30 1.403(9)
C30 C31 1.354(12)
C30 H30 0.9300
C31 C32 1.400(14)
C31 H31 0.9300
C32 C33 1.371(14)
C32 H32 0.9300
C33 C34 1.343(11)
C33 H33 0.9300
C34 H34 0.9300
C37 C38 1.379(9)
C37 C42 1.401(9)
C38 C39 1.382(10)
C38 H38 0.9300
C39 C40 1.365(10)
C39 H39 0.9300
C40 C41 1.340(11)
C40 H40 0.9300
C41 C42 1.400(11)
C41 H41 0.9300
C42 H42 0.9300
C43 C48 1.386(11)
C43 C44 1.422(11)
C44 C45 1.373(12)
C44 H44 0.9300
C45 C46 1.388(17)
C45 H45 0.9300
C46 C47 1.350(17)
C46 H46 0.9300
C47 C48 1.355(12)
C47 H47 0.9300
C48 H48 0.9300
C49 C50 1.428(13)
C49 H49A 0.9600
C49 H49B 0.9600
C49 H49C 0.9600
C50 C51 1.568(13)
C51 H51A 0.9600
C51 H51B 0.9600
C51 H51C 0.9600
C52 H52A 0.9700
C52 H52B 0.9700

loop_
_geom_hbond_atom_site_label_D
_geom_hbond_atom_site_label_H
_geom_hbond_atom_site_label_A
_geom_hbond_distance_DH
_geom_hbond_distance_HA
_geom_hbond_distance_DA
_geom_hbond_angle_DHA
N4 H4 O1 0.86 2.17 2.997(8) 162.6
N2 H2 O1 0.86 2.19 3.019(8) 161.7

loop_
_geom_torsion_atom_site_label_1
_geom_torsion_atom_site_label_2
_geom_torsion_atom_site_label_3
_geom_torsion_atom_site_label_4
_geom_torsion
F10' F10 F12 C36 26.2(10)
C36 F10 F12 F11' -33.4(8)
F10' F10 F12 F11' -7.2(10)
F11' F11 F10' C36 20.2(13)
F11' F11 F10' F10 -10.0(17)
C36 F11 F10' F10 -30.2(9)
C36 F10 F10' F11 34.3(9)
F12 F10 F10' F11 10.1(13)
F12 F10 F10' C36 -24.1(9)
F10' F11 F11' C36 -19.9(13)
F10' F11 F11' F12 5.1(16)
C36 F11 F11' F12 25.0(9)
C36 F12 F11' F11 -27.1(10)
F10 F12 F11' F11 1.8(11)
F10 F12 F11' C36 29.0(8)
C4 N1 C1 C2 1.0(8)
C4 N1 C1 C20 -177.3(6)
N1 C1 C2 C21 175.4(8)
C20 C1 C2 C21 -6.7(15)
N1 C1 C2 C3 -0.4(8)
C20 C1 C2 C3 177.5(8)
C1 C2 C3 C4 -0.4(8)
C21 C2 C3 C4 -176.2(8)
C1 C2 C3 C22 178.9(8)
C21 C2 C3 C22 3.1(14)
C2 C3 C4 N1 1.0(8)
C22 C3 C4 N1 -178.4(8)
C2 C3 C4 C5 -176.4(8)
C22 C3 C4 C5 4.2(14)
C1 N1 C4 C3 -1.2(8)
C1 N1 C4 C5 176.6(6)
C3 C4 C5 C6 -120.8(10)
N1 C4 C5 C6 62.0(10)
C3 C4 C5 C23 60.5(11)
N1 C4 C5 C23 -116.7(8)
C4 C5 C6 N2 6.0(12)
C23 C5 C6 N2 -175.4(7)
C4 C5 C6 C7 -173.1(7)
C23 C5 C6 C7 5.6(12)
C9 N2 C6 C5 177.7(7)
C9 N2 C6 C7 -3.1(7)
C5 C6 C7 C8 -178.6(7)
N2 C6 C7 C8 2.2(8)
C6 C7 C8 C9 -0.6(9)
C6 N2 C9 C10 -179.4(7)
C6 N2 C9 C8 2.8(7)
C7 C8 C9 C10 -179.0(7)
C7 C8 C9 N2 -1.3(8)
N2 C9 C10 C29 172.6(6)
C8 C9 C10 C29 -10.1(12)
N2 C9 C10 C11 -12.7(11)
C8 C9 C10 C11 164.6(7)
C14 N3 C11 C12 -0.6(8)
C14 N3 C11 C10 -179.4(6)
C9 C10 C11 N3 -56.2(9)
C29 C10 C11 N3 118.8(7)
C9 C10 C11 C12 125.4(9)
C29 C10 C11 C12 -59.6(11)
N3 C11 C12 C13 0.9(8)
C10 C11 C12 C13 179.4(8)
N3 C11 C12 C35 174.2(8)
C10 C11 C12 C35 -7.3(14)
C11 C12 C13 C14 -0.9(9)
C35 C12 C13 C14 -174.1(8)
C11 C12 C13 C36 177.3(7)
C35 C12 C13 C36 4.1(13)
C12 C13 C14 N3 0.5(8)
C36 C13 C14 N3 -177.6(7)
C12 C13 C14 C15 -176.6(8)
C36 C13 C14 C15 5.2(14)
C11 N3 C14 C13 0.1(8)
C11 N3 C14 C15 177.7(6)
C13 C14 C15 C16 -116.4(10)
N3 C14 C15 C16 66.9(9)
C13 C14 C15 C37 65.4(11)
N3 C14 C15 C37 -111.4(7)
C14 C15 C16 N4 5.7(11)
C37 C15 C16 N4 -176.2(7)
C14 C15 C16 C17 -171.3(7)
C37 C15 C16 C17 6.8(12)
C19 N4 C16 C15 179.4(7)
C19 N4 C16 C17 -2.9(8)
C15 C16 C17 C18 179.3(8)
N4 C16 C17 C18 1.8(8)
C16 C17 C18 C19 0.0(9)
C16 N4 C19 C20 -179.3(7)
C16 N4 C19 C18 3.0(8)
C17 C18 C19 C20 -179.4(8)
C17 C18 C19 N4 -1.8(9)
N4 C19 C20 C43 172.6(7)
C18 C19 C20 C43 -10.2(13)
N4 C19 C20 C1 -13.8(12)
C18 C19 C20 C1 163.4(7)
C2 C1 C20 C19 129.9(9)
N1 C1 C20 C19 -52.4(10)
C2 C1 C20 C43 -56.3(12)
N1 C1 C20 C43 121.5(7)
C1 C2 C21 F2 133.8(10)
C3 C2 C21 F2 -51.2(14)
C1 C2 C21 F1 9.0(14)
C3 C2 C21 F1 -176.0(8)
C1 C2 C21 F3 -106.9(11)
C3 C2 C21 F3 68.0(13)
C4 C3 C22 F5 -104.3(11)
C2 C3 C22 F5 76.5(12)
C4 C3 C22 F6 19.1(13)
C2 C3 C22 F6 -160.1(8)
C4 C3 C22 F4 137.6(9)
C2 C3 C22 F4 -41.6(13)
C6 C5 C23 C24 -130.3(9)
C4 C5 C23 C24 48.4(10)
C6 C5 C23 C28 46.4(11)
C4 C5 C23 C28 -134.9(8)
C28 C23 C24 C25 -0.8(14)
C5 C23 C24 C25 176.1(9)
C23 C24 C25 C26 1.2(16)
C24 C25 C26 C27 1.2(17)
C25 C26 C27 C28 -3.8(17)
C26 C27 C28 C23 4.1(15)
C24 C23 C28 C27 -1.8(12)
C5 C23 C28 C27 -178.6(8)
C9 C10 C29 C34 135.4(8)
C11 C10 C29 C34 -39.5(10)
C9 C10 C29 C30 -43.6(10)
C11 C10 C29 C30 141.5(7)
C34 C29 C30 C31 -0.9(11)
C10 C29 C30 C31 178.1(8)
C29 C30 C31 C32 0.2(14)
C30 C31 C32 C33 0.4(16)
C31 C32 C33 C34 -0.2(16)
C32 C33 C34 C29 -0.7(15)
C30 C29 C34 C33 1.2(12)
C10 C29 C34 C33 -177.8(8)
C11 C12 C35 F9 121.1(10)
C13 C12 C35 F9 -67.0(12)
C11 C12 C35 F8 -2.5(13)
C13 C12 C35 F8 169.4(8)
C11 C12 C35 F7 -118.2(9)
C13 C12 C35 F7 53.7(13)
F10' F10 C36 F11' -99.6(16)
F12 F10 C36 F11' 51.5(12)
F10' F10 C36 F12 -151.1(11)
F12 F10 C36 F10' 151.1(11)
F10' F10 C36 F11 -35.9(11)
F12 F10 C36 F11 115.2(11)
F10' F10 C36 C13 102.4(12)
F12 F10 C36 C13 -106.5(12)
F11 F11' C36 F10 96.0(16)
F12 F11' C36 F10 -56.2(14)
F11 F11' C36 F12 152.2(10)
F11 F11' C36 F10' 18.0(12)
F12 F11' C36 F10' -134.2(14)
F12 F11' C36 F11 -152.2(10)
F11 F11' C36 C13 -103.9(9)
F12 F11' C36 C13 103.9(10)
F11' F12 C36 F10 138.4(10)
F10 F12 C36 F11' -138.4(10)
F11' F12 C36 F10' 96.8(17)
F10 F12 C36 F10' -41.6(16)
F11' F12 C36 F11 25.3(9)
F10 F12 C36 F11 -113.1(13)
F11' F12 C36 C13 -102.9(10)
F10 F12 C36 C13 118.8(8)
F11 F10' C36 F10 -141.3(10)
F11 F10' C36 F11' -17.2(11)
F10 F10' C36 F11' 124.1(12)
F11 F10' C36 F12 -96.7(16)
F10 F10' C36 F12 44.7(16)
F10 F10' C36 F11 141.3(10)
F11 F10' C36 C13 103.2(10)
F10 F10' C36 C13 -115.5(8)
F11' F11 C36 F10 -120.2(12)
F10' F11 C36 F10 39.9(12)
F10' F11 C36 F11' 160.1(13)
F11' F11 C36 F12 -29.1(11)
F10' F11 C36 F12 131.0(15)
F11' F11 C36 F10' -160.1(13)
F11' F11 C36 C13 97.9(10)
F10' F11 C36 C13 -102.0(11)
C14 C13 C36 F10 172.8(11)
C12 C13 C36 F10 -5.1(16)
C14 C13 C36 F11' 10.9(13)
C12 C13 C36 F11' -167.0(8)
C14 C13 C36 F12 83.5(11)
C12 C13 C36 F12 -94.4(11)
C14 C13 C36 F10' -110.6(13)
C12 C13 C36 F10' 71.5(14)
C14 C13 C36 F11 -47.5(12)
C12 C13 C36 F11 134.6(9)
C16 C15 C37 C38 -142.3(7)
C14 C15 C37 C38 35.8(9)
C16 C15 C37 C42 39.0(11)
C14 C15 C37 C42 -142.9(7)
C42 C37 C38 C39 1.1(11)
C15 C37 C38 C39 -177.7(7)
C37 C38 C39 C40 -0.9(12)
C38 C39 C40 C41 -0.5(13)
C39 C40 C41 C42 1.6(14)
C40 C41 C42 C37 -1.3(14)
C38 C37 C42 C41 0.0(11)
C15 C37 C42 C41 178.7(7)
C19 C20 C43 C48 138.1(8)
C1 C20 C43 C48 -35.7(10)
C19 C20 C43 C44 -46.0(11)
C1 C20 C43 C44 140.2(7)
C48 C43 C44 C45 -4.5(12)
C20 C43 C44 C45 179.5(7)
C43 C44 C45 C46 4.2(14)
C44 C45 C46 C47 -1.6(18)
C45 C46 C47 C48 -0.8(19)
C46 C47 C48 C43 0.4(16)
C44 C43 C48 C47 2.3(13)
C20 C43 C48 C47 178.3(8)
